data_1530974
loop_
_publ_author_name
'Watanabe, M.'
'Fujiki, Y.'
'Kanazawa, Y.'
'Tsukimura, K.'

_publ_section_title
;
 The effects of cation substitution on the Hollandite-type structure
;
_journal_name_full 'Journal of Solid State Chemistry'
_journal_page_first 56
_journal_page_last 63
_journal_volume 66
_journal_year 1987
_chemical_formula_sum 'Al1.5 K1.5 O16 Ti6.5'
_chemical_name_systematic 'K1.5 (Al1.5 Ti6.5) O16'
_space_group_IT_number 87
_symmetry_space_group_name_Hall '-I 4'
_symmetry_space_group_name_H-M 'I 4/m'
_cell_angle_alpha 90
_cell_angle_beta 90
_cell_angle_gamma 90
_cell_formula_units_Z 1
_cell_length_a 10.062
_cell_length_b 10.062
_cell_length_c 2.9369
_cell_volume 297.343
_citation_journal_id_ASTM JSSCBI
_cod_data_source_file Watanabe_JSSCBI_1987_1371.cif
_cod_data_source_block Al1.5K1.5O16Ti6.5
_cod_database_code 1530974

loop_
_symmetry_equiv_pos_as_xyz
x,y,z
-y,x,z
-x,-y,z
y,-x,z
-x,-y,-z
y,-x,-z
x,y,-z
-y,x,-z
x+1/2,y+1/2,z+1/2
-y+1/2,x+1/2,z+1/2
-x+1/2,-y+1/2,z+1/2
y+1/2,-x+1/2,z+1/2
-x+1/2,-y+1/2,-z+1/2
y+1/2,-x+1/2,-z+1/2
x+1/2,y+1/2,-z+1/2
-y+1/2,x+1/2,-z+1/2

loop_
_atom_site_label
_atom_site_type_symbol
_atom_site_fract_x
_atom_site_fract_y
_atom_site_fract_z
_atom_site_occupancy
_atom_site_U_iso_or_equiv
Ti1 Ti+4 0.3515 0.1678 0 0.81 0.0
K1 K+1 0 0 0.5 0.25 0.0
O1 O-2 0.1552 0.2054 0 1 0.0
O2 O-2 0.5407 0.1652 0 1 0.0
Al1 Al+3 0.3515 0.1678 0 0.19 0.0
K2 K+1 0 0 0.7 0.25 0.0
